data_2224889
loop_
_publ_author_name
'Albayrak, \,Ci\(gdem'
'Ko\,sar, Ba\,sak'
'\"Ozek, Arzu'
'Odaba\,so\(glu, Mustafa'
'B\"uy\"ukg\"ung\"or, Orhan'

_publ_section_title
;
 (<i>E</i>)-5-Methoxy-2-(<i>o</i>-tolyliminomethyl)phenol
;
_journal_coeditor_code BX2258
_journal_issue 2
_journal_name_full 'Acta Crystallographica Section E'
_journal_page_first o311
_journal_paper_doi 10.1107/S1600536809055615
_journal_volume 66
_journal_year 2010
_chemical_formula_iupac 'C15 H15 N O2'
_chemical_formula_moiety 'C15 H15 N O2'
_chemical_formula_sum 'C15 H15 N O2'
_chemical_formula_weight 241.28
_chemical_melting_point 372
_chemical_name_systematic
;
(<i>E</i>)-5-Methoxy-2-(<i>o</i>-tolyliminomethyl)phenol
;
_space_group_IT_number 15
_symmetry_cell_setting monoclinic
_symmetry_space_group_name_Hall '-C 2yc'
_symmetry_space_group_name_H-M 'C 1 2/c 1'
_atom_sites_solution_hydrogens geom
_atom_sites_solution_primary direct
_atom_sites_solution_secondary difmap
_cell_angle_alpha 90.00
_cell_angle_beta 136.094(4)
_cell_angle_gamma 90.00
_cell_formula_units_Z 8
_cell_length_a 22.3720(16)
_cell_length_b 7.3191(4)
_cell_length_c 22.1704(14)
_cell_measurement_reflns_used 2073
_cell_measurement_temperature 293(2)
_cell_measurement_theta_max 27.96
_cell_measurement_theta_min 1.91
_cell_volume 2517.5(3)
_computing_cell_refinement 'X-AREA (Stoe & Cie, 2002)'
_computing_data_collection 'X-AREA (Stoe & Cie, 2002)'
_computing_data_reduction 'X-RED (Stoe & Cie, 2002)'
_computing_molecular_graphics 'ORTEP-3 for Windows (Farrugia, 1997)'
_computing_publication_material 'WinGX (Farrugia, 1999)'
_computing_structure_refinement 'SHELXL97 (Sheldrick, 2008)'
_computing_structure_solution 'SHELXS97 (Sheldrick, 2008)'
_diffrn_ambient_temperature 293(2)
_diffrn_detector_area_resol_mean 6.67
_diffrn_measured_fraction_theta_full 0.997
_diffrn_measured_fraction_theta_max 0.997
_diffrn_measurement_device_type 'Stoe IPDS II'
_diffrn_measurement_method '\w scan'
_diffrn_radiation_monochromator graphite
_diffrn_radiation_source 'fine-focus sealed tube'
_diffrn_radiation_type MoK\a
_diffrn_radiation_wavelength 0.71073
_diffrn_reflns_av_R_equivalents 0.0533
_diffrn_reflns_av_sigmaI/netI 0.0309
_diffrn_reflns_limit_h_max 28
_diffrn_reflns_limit_h_min -28
_diffrn_reflns_limit_k_max 9
_diffrn_reflns_limit_k_min -9
_diffrn_reflns_limit_l_max 28
_diffrn_reflns_limit_l_min -28
_diffrn_reflns_number 17732
_diffrn_reflns_theta_full 27.54
_diffrn_reflns_theta_max 27.54
_diffrn_reflns_theta_min 1.97
_diffrn_standards_decay_% <2
_diffrn_standards_interval_count 0
_diffrn_standards_number 0
_exptl_absorpt_coefficient_mu 0.085
_exptl_absorpt_correction_T_max 0.9841
_exptl_absorpt_correction_T_min 0.9478
_exptl_absorpt_correction_type integration
_exptl_absorpt_process_details '(X-RED; Stoe & Cie, 2002)'
_exptl_crystal_colour yellow
_exptl_crystal_density_diffrn 1.273
_exptl_crystal_density_method 'not measured'
_exptl_crystal_description prism
_exptl_crystal_F_000 1024
_exptl_crystal_size_max 0.800
_exptl_crystal_size_mid 0.463
_exptl_crystal_size_min 0.210
_refine_diff_density_max 0.128
_refine_diff_density_min -0.116
_refine_ls_extinction_method none
_refine_ls_goodness_of_fit_ref 1.033
_refine_ls_hydrogen_treatment mixed
_refine_ls_matrix_type full
_refine_ls_number_parameters 167
_refine_ls_number_reflns 2914
_refine_ls_number_restraints 0
_refine_ls_restrained_S_all 1.033
_refine_ls_R_factor_all 0.0833
_refine_ls_R_factor_gt 0.0494
_refine_ls_shift/su_max 0.000
_refine_ls_shift/su_mean 0.000
_refine_ls_structure_factor_coef Fsqd
_refine_ls_weighting_details 'calc w=1/[\s^2^(Fo^2^)+(0.0534P)^2^+0.4484P] where P=(Fo^2^+2Fc^2^)/3'
_refine_ls_weighting_scheme calc
_refine_ls_wR_factor_gt 0.1082
_refine_ls_wR_factor_ref 0.1218
_reflns_number_gt 1935
_reflns_number_total 2914
_reflns_threshold_expression I>2\s(I)
_cod_data_source_file bx2258.cif
_cod_data_source_block I
_cod_depositor_comments
;
The following automatic conversions were performed:
'_symmetry_cell_setting' value 'Monoclinic' changed to 'monoclinic'
according to '/home/saulius/struct/CIF-dictionaries/cif_core.dic'
dictionary named 'cif_core.dic' version 2.4.1 from 2010-06-29.

Automatic conversion script
Id: cif_fix_enum 1527 2010-12-29 10:47:43Z saulius 

The following automatic conversions were performed:

'_symmetry_cell_setting' value 'Monoclinic' changed to 'monoclinic'
according to /home/saulius/struct/CIF-dictionaries/cif_core.dic
dictionary named 'cif_core.dic' version 2.4.1 from 2010-06-29.

Automatic conversion script
Id: cif_fix_values 1715 2011-07-08 13:25:40Z adriana 
;
_cod_original_sg_symbol_H-M 'C 2/c'
_cod_database_code 2224889
_cod_database_fobs_code 2224889

loop_
_symmetry_equiv_pos_as_xyz
'x, y, z'
'-x, y, -z+1/2'
'x+1/2, y+1/2, z'
'-x+1/2, y+1/2, -z+1/2'
'-x, -y, -z'
'x, -y, z-1/2'
'-x+1/2, -y+1/2, -z'
'x+1/2, -y+1/2, z-1/2'

loop_
_atom_site_type_symbol
_atom_site_label
_atom_site_fract_x
_atom_site_fract_y
_atom_site_fract_z
_atom_site_U_iso_or_equiv
_atom_site_adp_type
_atom_site_calc_flag
_atom_site_refinement_flags
_atom_site_occupancy
_atom_site_disorder_assembly
_atom_site_disorder_group
C C1 0.44408(9) 0.4751(2) 0.61857(10) 0.0585(4) Uani d . 1 . .
C C2 0.48769(10) 0.4298(2) 0.59731(11) 0.0628(4) Uani d . 1 . .
C C3 0.54314(12) 0.5583(3) 0.61274(13) 0.0750(5) Uani d . 1 . .
H H3 0.5734 0.5293 0.5998 0.090 Uiso calc R 1 . .
C C4 0.55431(13) 0.7276(3) 0.64672(13) 0.0829(6) Uani d . 1 . .
H H4 0.5932 0.8101 0.6584 0.100 Uiso calc R 1 . .
C C5 0.50793(15) 0.7743(3) 0.66328(13) 0.0839(6) Uani d . 1 . .
H H5 0.5141 0.8900 0.6846 0.101 Uiso calc R 1 . .
C C6 0.45217(12) 0.6501(2) 0.64842(11) 0.0708(5) Uani d . 1 . .
H H6 0.4198 0.6833 0.6584 0.085 Uiso calc R 1 . .
C C7 0.47509(15) 0.2476(3) 0.55859(15) 0.0866(6) Uani d . 1 . .
H H7A 0.4156 0.2332 0.5044 0.104 Uiso calc R 1 . .
H H7B 0.4913 0.1524 0.5979 0.104 Uiso calc R 1 . .
H H7C 0.5103 0.2405 0.5486 0.104 Uiso calc R 1 . .
C C8 0.37691(10) 0.3374(2) 0.65349(10) 0.0626(4) Uani d . 1 . .
H H8 0.3972 0.4336 0.6917 0.075 Uiso calc R 1 . .
C C9 0.32840(9) 0.1941(2) 0.64692(9) 0.0556(4) Uani d . 1 . .
C C10 0.29831(9) 0.0417(2) 0.59225(10) 0.0543(4) Uani d . 1 . .
C C11 0.25453(10) -0.0984(2) 0.58927(10) 0.0568(4) Uani d . 1 . .
H H11 0.2359 -0.1996 0.5539 0.068 Uiso calc R 1 . .
C C12 0.23880(9) -0.0871(2) 0.63893(10) 0.0555(4) Uani d . 1 . .
C C13 0.26662(11) 0.0640(2) 0.69232(10) 0.0624(4) Uani d . 1 . .
H H13 0.2552 0.0717 0.7251 0.075 Uiso calc R 1 . .
C C14 0.31064(10) 0.2001(2) 0.69596(10) 0.0630(4) Uani d . 1 . .
H H14 0.3295 0.2999 0.7320 0.076 Uiso calc R 1 . .
C C15 0.16589(13) -0.3735(3) 0.58692(13) 0.0782(5) Uani d . 1 . .
H H15A 0.2134 -0.4352 0.6026 0.094 Uiso calc R 1 . .
H H15B 0.1254 -0.3358 0.5272 0.094 Uiso calc R 1 . .
H H15C 0.1381 -0.4547 0.5946 0.094 Uiso calc R 1 . .
N N1 0.39313(8) 0.33716(19) 0.60847(8) 0.0602(4) Uani d . 1 . .
O O1 0.31237(8) 0.02673(19) 0.54283(8) 0.0683(3) Uani d . 1 . .
O O2 0.19682(8) -0.21732(17) 0.64089(8) 0.0701(3) Uani d . 1 . .
H H16 0.3415(14) 0.134(3) 0.5514(14) 0.102(7) Uiso d . 1 . .

loop_
_atom_site_aniso_label
_atom_site_aniso_U_11
_atom_site_aniso_U_22
_atom_site_aniso_U_33
_atom_site_aniso_U_12
_atom_site_aniso_U_13
_atom_site_aniso_U_23
C1 0.0516(8) 0.0595(10) 0.0495(8) -0.0007(7) 0.0314(7) 0.0071(7)
C2 0.0593(9) 0.0617(10) 0.0615(9) 0.0016(8) 0.0415(8) 0.0104(8)
C3 0.0684(10) 0.0764(12) 0.0796(12) -0.0016(9) 0.0531(10) 0.0124(10)
C4 0.0808(12) 0.0762(14) 0.0748(12) -0.0196(10) 0.0504(11) 0.0049(10)
C5 0.1089(15) 0.0595(11) 0.0715(12) -0.0139(11) 0.0611(12) -0.0009(9)
C6 0.0797(11) 0.0627(11) 0.0640(10) 0.0004(9) 0.0498(10) 0.0056(8)
C7 0.1093(15) 0.0689(12) 0.1185(17) -0.0058(11) 0.0944(15) -0.0008(12)
C8 0.0550(9) 0.0661(10) 0.0533(9) -0.0033(7) 0.0346(8) -0.0030(8)
C9 0.0513(8) 0.0622(9) 0.0488(8) -0.0004(7) 0.0345(7) -0.0003(7)
C10 0.0511(8) 0.0643(10) 0.0499(8) 0.0035(7) 0.0371(7) 0.0020(7)
C11 0.0560(8) 0.0620(10) 0.0525(8) -0.0011(7) 0.0390(7) -0.0040(7)
C12 0.0517(8) 0.0647(10) 0.0515(8) 0.0001(7) 0.0377(7) 0.0026(7)
C13 0.0675(9) 0.0751(11) 0.0551(9) -0.0014(9) 0.0476(8) -0.0041(8)
C14 0.0649(9) 0.0677(10) 0.0542(9) -0.0054(8) 0.0422(8) -0.0093(8)
C15 0.0935(13) 0.0710(12) 0.0880(13) -0.0158(10) 0.0713(12) -0.0092(10)
N1 0.0544(7) 0.0645(9) 0.0573(8) -0.0016(6) 0.0387(7) 0.0034(7)
O1 0.0801(8) 0.0751(8) 0.0744(8) -0.0093(7) 0.0640(7) -0.0089(6)
O2 0.0831(8) 0.0741(8) 0.0732(7) -0.0146(6) 0.0630(7) -0.0096(6)

loop_
_atom_type_symbol
_atom_type_description
_atom_type_scat_dispersion_real
_atom_type_scat_dispersion_imag
_atom_type_scat_source
C C 0.0033 0.0016 'International Tables Vol C Tables 4.2.6.8 and 6.1.1.4'
H H 0.0000 0.0000 'International Tables Vol C Tables 4.2.6.8 and 6.1.1.4'
N N 0.0061 0.0033 'International Tables Vol C Tables 4.2.6.8 and 6.1.1.4'
O O 0.0106 0.0060 'International Tables Vol C Tables 4.2.6.8 and 6.1.1.4'

loop_
_geom_angle_atom_site_label_1
_geom_angle_atom_site_label_2
_geom_angle_atom_site_label_3
_geom_angle_site_symmetry_1
_geom_angle_site_symmetry_3
_geom_angle
_geom_angle_publ_flag
C6 C1 C2 . . 119.74(16) ?
C6 C1 N1 . . 123.08(16) ?
C2 C1 N1 . . 117.18(15) ?
C3 C2 C1 . . 118.29(17) ?
C3 C2 C7 . . 120.63(17) ?
C1 C2 C7 . . 121.08(15) ?
C4 C3 C2 . . 121.47(19) ?
C4 C3 H3 . . 119.3 ?
C2 C3 H3 . . 119.3 ?
C5 C4 C3 . . 119.85(18) ?
C5 C4 H4 . . 120.1 ?
C3 C4 H4 . . 120.1 ?
C4 C5 C6 . . 120.1(2) ?
C4 C5 H5 . . 120.0 ?
C6 C5 H5 . . 120.0 ?
C5 C6 C1 . . 120.39(19) ?
C5 C6 H6 . . 119.8 ?
C1 C6 H6 . . 119.8 ?
C2 C7 H7A . . 109.5 ?
C2 C7 H7B . . 109.5 ?
H7A C7 H7B . . 109.5 ?
C2 C7 H7C . . 109.5 ?
H7A C7 H7C . . 109.5 ?
H7B C7 H7C . . 109.5 ?
N1 C8 C9 . . 122.35(16) ?
N1 C8 H8 . . 118.8 ?
C9 C8 H8 . . 118.8 ?
C14 C9 C10 . . 117.70(15) ?
C14 C9 C8 . . 120.87(15) ?
C10 C9 C8 . . 121.42(14) ?
O1 C10 C11 . . 118.22(15) ?
O1 C10 C9 . . 121.17(15) ?
C11 C10 C9 . . 120.60(14) ?
C12 C11 C10 . . 119.71(15) ?
C12 C11 H11 . . 120.1 ?
C10 C11 H11 . . 120.1 ?
O2 C12 C11 . . 124.24(15) ?
O2 C12 C13 . . 115.10(14) ?
C11 C12 C13 . . 120.65(15) ?
C14 C13 C12 . . 119.43(15) ?
C14 C13 H13 . . 120.3 ?
C12 C13 H13 . . 120.3 ?
C13 C14 C9 . . 121.88(16) ?
C13 C14 H14 . . 119.1 ?
C9 C14 H14 . . 119.1 ?
O2 C15 H15A . . 109.5 ?
O2 C15 H15B . . 109.5 ?
H15A C15 H15B . . 109.5 ?
O2 C15 H15C . . 109.5 ?
H15A C15 H15C . . 109.5 ?
H15B C15 H15C . . 109.5 ?
C8 N1 C1 . . 121.51(15) ?
C10 O1 H16 . . 107.6(13) ?
C12 O2 C15 . . 117.67(13) ?

loop_
_geom_bond_atom_site_label_1
_geom_bond_atom_site_label_2
_geom_bond_site_symmetry_2
_geom_bond_distance
_geom_bond_publ_flag
C1 C6 . 1.392(2) ?
C1 C2 . 1.395(2) ?
C1 N1 . 1.415(2) ?
C2 C3 . 1.389(2) ?
C2 C7 . 1.499(3) ?
C3 C4 . 1.376(3) ?
C3 H3 . 0.9300 ?
C4 C5 . 1.370(3) ?
C4 H4 . 0.9300 ?
C5 C6 . 1.378(3) ?
C5 H5 . 0.9300 ?
C6 H6 . 0.9300 ?
C7 H7A . 0.9600 ?
C7 H7B . 0.9600 ?
C7 H7C . 0.9600 ?
C8 N1 . 1.284(2) ?
C8 C9 . 1.439(2) ?
C8 H8 . 0.9300 ?
C9 C14 . 1.402(2) ?
C9 C10 . 1.411(2) ?
C10 O1 . 1.3445(18) ?
C10 C11 . 1.387(2) ?
C11 C12 . 1.379(2) ?
C11 H11 . 0.9300 ?
C12 O2 . 1.3604(18) ?
C12 C13 . 1.397(2) ?
C13 C14 . 1.361(2) ?
C13 H13 . 0.9300 ?
C14 H14 . 0.9300 ?
C15 O2 . 1.423(2) ?
C15 H15A . 0.9600 ?
C15 H15B . 0.9600 ?
C15 H15C . 0.9600 ?
O1 H16 . 0.95(2) ?

loop_
_geom_hbond_atom_site_label_D
_geom_hbond_atom_site_label_H
_geom_hbond_atom_site_label_A
_geom_hbond_site_symmetry_A
_geom_hbond_distance_DH
_geom_hbond_distance_HA
_geom_hbond_distance_DA
_geom_hbond_angle_DHA
O1 H16 N1 . 0.95(2) 1.75(2) 2.5992(19) 148.3(19)
C15 H15B Cg 7_556 0.96 2.98 3.900(2) 160.26

loop_
_geom_torsion_atom_site_label_1
_geom_torsion_atom_site_label_2
_geom_torsion_atom_site_label_3
_geom_torsion_atom_site_label_4
_geom_torsion_site_symmetry_1
_geom_torsion_site_symmetry_2
_geom_torsion_site_symmetry_3
_geom_torsion_site_symmetry_4
_geom_torsion
_geom_torsion_publ_flag
C6 C1 C2 C3 . . . . 4.6(2) ?
N1 C1 C2 C3 . . . . -175.30(14) ?
C6 C1 C2 C7 . . . . -175.26(16) ?
N1 C1 C2 C7 . . . . 4.9(2) ?
C1 C2 C3 C4 . . . . -1.1(3) ?
C7 C2 C3 C4 . . . . 178.75(18) ?
C2 C3 C4 C5 . . . . -2.2(3) ?
C3 C4 C5 C6 . . . . 2.0(3) ?
C4 C5 C6 C1 . . . . 1.6(3) ?
C2 C1 C6 C5 . . . . -4.9(2) ?
N1 C1 C6 C5 . . . . 174.98(15) ?
N1 C8 C9 C14 . . . . -178.93(15) ?
N1 C8 C9 C10 . . . . 2.1(2) ?
C14 C9 C10 O1 . . . . 179.60(14) ?
C8 C9 C10 O1 . . . . -1.4(2) ?
C14 C9 C10 C11 . . . . -1.5(2) ?
C8 C9 C10 C11 . . . . 177.51(14) ?
O1 C10 C11 C12 . . . . -179.80(14) ?
C9 C10 C11 C12 . . . . 1.3(2) ?
C10 C11 C12 O2 . . . . -179.71(14) ?
C10 C11 C12 C13 . . . . -0.1(2) ?
O2 C12 C13 C14 . . . . 178.83(15) ?
C11 C12 C13 C14 . . . . -0.8(2) ?
C12 C13 C14 C9 . . . . 0.6(2) ?
C10 C9 C14 C13 . . . . 0.6(2) ?
C8 C9 C14 C13 . . . . -178.44(15) ?
C9 C8 N1 C1 . . . . -177.22(14) ?
C6 C1 N1 C8 . . . . -25.8(2) ?
C2 C1 N1 C8 . . . . 154.04(15) ?
C11 C12 O2 C15 . . . . -1.2(2) ?
C13 C12 O2 C15 . . . . 179.16(15) ?

loop_
_cod_related_entry_id
_cod_related_entry_database
_cod_related_entry_code
1 ChemSpider 24744214
